data_4034476
loop_
_publ_author_name
'Chang, Meng-Yang'
'Wu, Yan-Shin'
'Tsai, Yu-Lin'
'Chen, Hsing-Yin'

_publ_section_title
;
 Synthesis of 2-Sulfonyl Indenes and Indanes.
;
_journal_issue 18
_journal_name_full 'The Journal of organic chemistry'
_journal_page_first 11699
_journal_page_last 11723
_journal_paper_doi 10.1021/acs.joc.9b01606
_journal_volume 84
_journal_year 2019
_chemical_formula_sum 'C29 H30 O4 S'
_chemical_formula_weight 474.59
_space_group_crystal_system monoclinic
_space_group_IT_number 14
_space_group_name_Hall '-P 2yn'
_space_group_name_H-M_alt 'P 1 21/n 1'
_atom_sites_solution_hydrogens geom
_audit_creation_method SHELXL-2014/6
_cell_angle_alpha 90
_cell_angle_beta 94.8700(10)
_cell_angle_gamma 90
_cell_formula_units_Z 4
_cell_length_a 11.8975(5)
_cell_length_b 14.8380(7)
_cell_length_c 14.1035(7)
_cell_measurement_reflns_used 5633
_cell_measurement_temperature 100(2)
_cell_measurement_theta_max 26.3020
_cell_measurement_theta_min 2.7130
_cell_volume 2480.8(2)
_computing_cell_refinement 'SAINT V8.34A (Bruker AXS Inc., 2013)'
_computing_data_collection 'Bruker APEX2'
_computing_data_reduction 'SAINT V8.34A (Bruker AXS Inc., 2013)'
_computing_molecular_graphics 'Bruker SHELXTL'
_computing_publication_material 'Bruker SHELXTL'
_computing_structure_refinement 'SHELXL-2014/6 (Sheldrick, 2014)'
_diffrn_ambient_temperature 100(2)
_diffrn_detector_area_resol_mean 8.3333
_diffrn_measured_fraction_theta_full 0.994
_diffrn_measured_fraction_theta_max 0.992
_diffrn_measurement_device_type 'Bruker APEX-II CCD'
_diffrn_measurement_method '\f and \w scans'
_diffrn_radiation_type MoK\a
_diffrn_radiation_wavelength 0.71073
_diffrn_reflns_av_R_equivalents 0.0342
_diffrn_reflns_av_unetI/netI 0.0332
_diffrn_reflns_Laue_measured_fraction_full 0.994
_diffrn_reflns_Laue_measured_fraction_max 0.992
_diffrn_reflns_limit_h_max 14
_diffrn_reflns_limit_h_min -10
_diffrn_reflns_limit_k_max 18
_diffrn_reflns_limit_k_min -18
_diffrn_reflns_limit_l_max 17
_diffrn_reflns_limit_l_min -17
_diffrn_reflns_number 19708
_diffrn_reflns_point_group_measured_fraction_full 0.994
_diffrn_reflns_point_group_measured_fraction_max 0.992
_diffrn_reflns_theta_full 25.242
_diffrn_reflns_theta_max 26.405
_diffrn_reflns_theta_min 1.996
_exptl_absorpt_coefficient_mu 0.164
_exptl_absorpt_correction_T_max 0.9485
_exptl_absorpt_correction_T_min 0.8609
_exptl_absorpt_correction_type multi-scan
_exptl_absorpt_process_details 'SADABS V2014/4 (Bruker AXS Inc.)'
_exptl_crystal_colour Colorless
_exptl_crystal_density_diffrn 1.271
_exptl_crystal_density_meas ?
_exptl_crystal_density_method 'not measured'
_exptl_crystal_description Lump
_exptl_crystal_F_000 1008
_exptl_crystal_size_max 0.30
_exptl_crystal_size_mid 0.30
_exptl_crystal_size_min 0.28
_refine_diff_density_max 0.828
_refine_diff_density_min -0.444
_refine_diff_density_rms 0.052
_refine_ls_extinction_method none
_refine_ls_goodness_of_fit_ref 1.032
_refine_ls_hydrogen_treatment constr
_refine_ls_matrix_type full
_refine_ls_number_parameters 310
_refine_ls_number_reflns 5049
_refine_ls_number_restraints 0
_refine_ls_restrained_S_all 1.032
_refine_ls_R_factor_all 0.0525
_refine_ls_R_factor_gt 0.0405
_refine_ls_shift/su_max 0.001
_refine_ls_shift/su_mean 0.000
_refine_ls_structure_factor_coef Fsqd
_refine_ls_weighting_details 'w=1/[\s^2^(Fo^2^)+(0.0479P)^2^+1.5065P] where P=(Fo^2^+2Fc^2^)/3'
_refine_ls_weighting_scheme calc
_refine_ls_wR_factor_gt 0.0982
_refine_ls_wR_factor_ref 0.1060
_reflns_Friedel_coverage 0.000
_reflns_number_gt 4123
_reflns_number_total 5049
_reflns_threshold_expression 'I > 2\s(I)'
_cod_data_source_file jo9b01606_si_001.cif
_cod_data_source_block mo_171207lt_0m
_cod_depositor_comments
;
The following automatic conversions were performed:

data item '_exptl_crystal_density_meas' value 'not measured' was
changed to '?' -- the value is perceived as not measured.

Automatic conversion script
Id: cif_fix_values 6909 2019-04-08 15:41:33Z antanas 
;
_cod_original_sg_symbol_H-M 'P 21/n'
_cod_database_code 4034476
_shelx_space_group_comment
;
The symmetry employed for this shelxl refinement is uniquely defined
by the following loop, which should always be used as a source of
symmetry information in preference to the above space-group names.
They are only intended as comments.
;
_shelxl_version_number 2014/6

loop_
_space_group_symop_operation_xyz
'x, y, z'
'-x+1/2, y+1/2, -z+1/2'
'-x, -y, -z'
'x-1/2, -y-1/2, z-1/2'

loop_
_atom_site_label
_atom_site_type_symbol
_atom_site_fract_x
_atom_site_fract_y
_atom_site_fract_z
_atom_site_U_iso_or_equiv
_atom_site_adp_type
_atom_site_occupancy
_atom_site_site_symmetry_order
_atom_site_calc_flag
_atom_site_refinement_flags_posn
_atom_site_refinement_flags_adp
S1 S 0.53994(4) 0.20125(3) 0.00439(3) 0.01585(12) Uani 1 1 d . .
O1 O 1.14948(10) 0.04688(8) 0.12714(8) 0.0177(3) Uani 1 1 d . .
O2 O 0.46062(11) 0.14656(9) 0.05108(8) 0.0224(3) Uani 1 1 d . .
O3 O 0.52655(11) 0.29772(8) 0.00589(9) 0.0221(3) Uani 1 1 d . .
O4 O 1.06554(11) -0.00239(8) 0.28041(8) 0.0208(3) Uani 1 1 d . .
C1 C 0.5358(2) 0.07493(15) -0.40355(13) 0.0373(5) Uani 1 1 d . .
H1 H 0.6116 0.0816 -0.4248 0.056 Uiso 1 1 calc R U
H30 H 0.4824 0.1112 -0.4442 0.056 Uiso 1 1 calc R U
H3 H 0.5133 0.0114 -0.4077 0.056 Uiso 1 1 calc R U
C2 C 0.53582(16) 0.10655(12) -0.30187(12) 0.0215(4) Uani 1 1 d . .
C3 C 0.53806(16) 0.19803(12) -0.28066(12) 0.0214(4) Uani 1 1 d . .
H26 H 0.5392 0.2406 -0.3309 0.026 Uiso 1 1 calc R U
C4 C 0.53860(15) 0.22828(11) -0.18773(12) 0.0182(4) Uani 1 1 d . .
H27 H 0.5404 0.2910 -0.1740 0.022 Uiso 1 1 calc R U
C5 C 0.53654(14) 0.16549(11) -0.11512(11) 0.0141(3) Uani 1 1 d . .
C6 C 0.67428(15) 0.16973(11) 0.05438(11) 0.0154(3) Uani 1 1 d . .
C7 C 0.77245(14) 0.17725(11) 0.01393(11) 0.0141(3) Uani 1 1 d . .
C8 C 0.85983(14) 0.13098(10) 0.07608(11) 0.0136(3) Uani 1 1 d . .
C9 C 0.97278(14) 0.11473(11) 0.06202(11) 0.0138(3) Uani 1 1 d . .
H14 H 1.0038 0.1350 0.0059 0.017 Uiso 1 1 calc R U
C10 C 1.03862(15) 0.06846(11) 0.13145(11) 0.0150(3) Uani 1 1 d . .
C11 C 1.20018(15) 0.07524(12) 0.04389(12) 0.0189(4) Uani 1 1 d . .
H7 H 1.1573 0.0507 -0.0127 0.028 Uiso 1 1 calc R U
H8 H 1.2781 0.0533 0.0466 0.028 Uiso 1 1 calc R U
H2 H 1.1999 0.1412 0.0406 0.028 Uiso 1 1 calc R U
C12 C 0.53364(15) 0.04485(12) -0.22756(12) 0.0191(4) Uani 1 1 d . .
H29 H 0.5318 -0.0178 -0.2412 0.023 Uiso 1 1 calc R U
C13 C 0.53415(15) 0.07352(11) -0.13412(11) 0.0161(4) Uani 1 1 d . .
H28 H 0.5329 0.0311 -0.0838 0.019 Uiso 1 1 calc R U
C14 C 0.68811(15) 0.12370(11) 0.15083(11) 0.0157(4) Uani 1 1 d . .
H25 H 0.6427 0.0669 0.1484 0.019 Uiso 1 1 calc R U
C15 C 0.81196(15) 0.10046(11) 0.15710(11) 0.0153(3) Uani 1 1 d . .
C16 C 0.87840(15) 0.05493(11) 0.22765(11) 0.0171(4) Uani 1 1 d . .
H15 H 0.8467 0.0344 0.2834 0.020 Uiso 1 1 calc R U
C17 C 0.99137(15) 0.03988(11) 0.21561(11) 0.0159(4) Uani 1 1 d . .
C18 C 1.02857(17) -0.01876(13) 0.37294(12) 0.0254(4) Uani 1 1 d . .
H4 H 1.0022 0.0378 0.3993 0.038 Uiso 1 1 calc R U
H6 H 1.0915 -0.0426 0.4149 0.038 Uiso 1 1 calc R U
H5 H 0.9668 -0.0626 0.3679 0.038 Uiso 1 1 calc R U
C19 C 0.79433(14) 0.22389(11) -0.07559(11) 0.0145(3) Uani 1 1 d . .
C20 C 0.83618(15) 0.17652(12) -0.15071(12) 0.0173(4) Uani 1 1 d . .
H13 H 0.8525 0.1140 -0.1442 0.021 Uiso 1 1 calc R U
C21 C 0.85385(16) 0.22091(12) -0.23489(12) 0.0203(4) Uani 1 1 d . .
H12 H 0.8819 0.1885 -0.2860 0.024 Uiso 1 1 calc R U
C22 C 0.83074(16) 0.31239(12) -0.24475(12) 0.0215(4) Uani 1 1 d . .
H11 H 0.8428 0.3424 -0.3025 0.026 Uiso 1 1 calc R U
C23 C 0.79012(15) 0.35967(12) -0.17009(13) 0.0214(4) Uani 1 1 d . .
H10 H 0.7742 0.4222 -0.1768 0.026 Uiso 1 1 calc R U
C24 C 0.77263(15) 0.31608(11) -0.08566(12) 0.0180(4) Uani 1 1 d . .
H9 H 0.7458 0.3490 -0.0344 0.022 Uiso 1 1 calc R U
C25 C 0.64835(16) 0.18634(12) 0.22967(11) 0.0192(4) Uani 1 1 d . .
H24 H 0.5670 0.2007 0.2125 0.023 Uiso 1 1 calc R U
C26 C 0.71304(17) 0.27629(12) 0.23798(12) 0.0223(4) Uani 1 1 d . .
H23 H 0.7904 0.2691 0.2182 0.027 Uiso 1 1 calc R U
H22 H 0.6734 0.3232 0.1980 0.027 Uiso 1 1 calc R U
C27 C 0.71591(19) 0.30097(14) 0.34330(13) 0.0309(5) Uani 1 1 d . .
H21 H 0.6436 0.3278 0.3590 0.037 Uiso 1 1 calc R U
H20 H 0.7782 0.3433 0.3620 0.037 Uiso 1 1 calc R U
C28 C 0.7359(2) 0.20820(16) 0.39099(14) 0.0383(5) Uani 1 1 d . .
H18 H 0.8155 0.1891 0.3896 0.046 Uiso 1 1 calc R U
H19 H 0.7164 0.2094 0.4578 0.046 Uiso 1 1 calc R U
C29 C 0.65804(18) 0.14640(14) 0.33136(12) 0.0263(4) Uani 1 1 d . .
H16 H 0.5830 0.1440 0.3567 0.032 Uiso 1 1 calc R U
H17 H 0.6895 0.0846 0.3311 0.032 Uiso 1 1 calc R U

loop_
_atom_site_aniso_label
_atom_site_aniso_U_11
_atom_site_aniso_U_22
_atom_site_aniso_U_33
_atom_site_aniso_U_23
_atom_site_aniso_U_13
_atom_site_aniso_U_12
S1 0.0129(2) 0.0191(2) 0.0160(2) -0.00395(15) 0.00374(16) 0.00048(16)
O1 0.0153(7) 0.0190(6) 0.0191(6) 0.0049(5) 0.0036(5) 0.0007(5)
O2 0.0157(7) 0.0333(7) 0.0190(6) -0.0024(5) 0.0065(5) -0.0039(5)
O3 0.0206(7) 0.0198(6) 0.0260(6) -0.0086(5) 0.0022(5) 0.0043(5)
O4 0.0221(7) 0.0239(7) 0.0166(6) 0.0063(5) 0.0023(5) 0.0018(5)
C1 0.0577(16) 0.0361(12) 0.0180(9) -0.0033(8) 0.0033(9) -0.0011(11)
C2 0.0235(10) 0.0244(9) 0.0165(8) -0.0020(7) 0.0008(7) 0.0010(8)
C3 0.0236(10) 0.0210(9) 0.0192(8) 0.0048(7) -0.0008(7) 0.0014(7)
C4 0.0164(9) 0.0141(8) 0.0238(9) 0.0005(7) 0.0000(7) 0.0019(7)
C5 0.0094(8) 0.0168(8) 0.0163(8) -0.0028(6) 0.0016(6) 0.0004(6)
C6 0.0149(9) 0.0162(8) 0.0154(8) -0.0030(6) 0.0029(6) -0.0019(7)
C7 0.0152(9) 0.0130(8) 0.0143(7) -0.0039(6) 0.0026(6) -0.0011(6)
C8 0.0166(9) 0.0112(8) 0.0131(7) -0.0025(6) 0.0023(6) -0.0025(6)
C9 0.0166(9) 0.0128(8) 0.0126(7) -0.0005(6) 0.0046(6) -0.0030(6)
C10 0.0146(9) 0.0118(8) 0.0189(8) -0.0015(6) 0.0034(7) -0.0009(6)
C11 0.0163(9) 0.0207(9) 0.0205(8) 0.0026(7) 0.0057(7) -0.0001(7)
C12 0.0210(10) 0.0162(9) 0.0203(8) -0.0040(7) 0.0025(7) -0.0003(7)
C13 0.0147(9) 0.0165(8) 0.0171(8) 0.0013(6) 0.0017(7) -0.0010(7)
C14 0.0164(9) 0.0169(8) 0.0144(8) -0.0023(6) 0.0044(6) -0.0041(7)
C15 0.0169(9) 0.0145(8) 0.0149(8) -0.0036(6) 0.0040(7) -0.0036(7)
C16 0.0219(10) 0.0167(8) 0.0132(7) 0.0003(6) 0.0047(7) -0.0037(7)
C17 0.0217(10) 0.0119(8) 0.0139(8) 0.0011(6) 0.0005(7) -0.0023(7)
C18 0.0300(11) 0.0299(10) 0.0163(8) 0.0083(7) 0.0027(8) -0.0007(8)
C19 0.0107(8) 0.0185(8) 0.0141(7) 0.0000(6) 0.0007(6) -0.0012(6)
C20 0.0164(9) 0.0170(8) 0.0190(8) 0.0001(6) 0.0039(7) 0.0015(7)
C21 0.0189(10) 0.0264(10) 0.0163(8) -0.0001(7) 0.0047(7) 0.0009(7)
C22 0.0170(10) 0.0277(10) 0.0200(8) 0.0087(7) 0.0032(7) -0.0006(7)
C23 0.0171(10) 0.0181(9) 0.0292(9) 0.0056(7) 0.0033(7) 0.0008(7)
C24 0.0151(9) 0.0183(9) 0.0211(8) -0.0017(7) 0.0037(7) 0.0005(7)
C25 0.0156(9) 0.0273(10) 0.0154(8) -0.0041(7) 0.0055(7) -0.0005(7)
C26 0.0236(10) 0.0215(9) 0.0222(9) -0.0052(7) 0.0045(8) 0.0024(8)
C27 0.0345(12) 0.0338(11) 0.0247(10) -0.0122(8) 0.0047(9) -0.0045(9)
C28 0.0431(14) 0.0476(14) 0.0236(10) -0.0050(9) -0.0014(9) -0.0054(11)
C29 0.0288(11) 0.0340(11) 0.0174(8) -0.0019(7) 0.0090(8) -0.0023(8)

loop_
_atom_type_symbol
_atom_type_description
_atom_type_scat_dispersion_real
_atom_type_scat_dispersion_imag
_atom_type_scat_source
C C 0.0033 0.0016 'International Tables Vol C Tables 4.2.6.8 and 6.1.1.4'
H H 0.0000 0.0000 'International Tables Vol C Tables 4.2.6.8 and 6.1.1.4'
O O 0.0106 0.0060 'International Tables Vol C Tables 4.2.6.8 and 6.1.1.4'
S S 0.1246 0.1234 'International Tables Vol C Tables 4.2.6.8 and 6.1.1.4'

loop_
_geom_angle_atom_site_label_1
_geom_angle_atom_site_label_2
_geom_angle_atom_site_label_3
_geom_angle
O3 S1 O2 118.29(8)
O3 S1 C6 110.91(8)
O2 S1 C6 105.97(8)
O3 S1 C5 108.62(8)
O2 S1 C5 107.67(8)
C6 S1 C5 104.48(8)
C10 O1 C11 116.43(13)
C17 O4 C18 117.11(14)
C2 C1 H1 109.5
C2 C1 H30 109.5
H1 C1 H30 109.5
C2 C1 H3 109.5
H1 C1 H3 109.5
H30 C1 H3 109.5
C3 C2 C12 118.76(16)
C3 C2 C1 120.44(17)
C12 C2 C1 120.80(17)
C4 C3 C2 121.24(16)
C4 C3 H26 119.4
C2 C3 H26 119.4
C3 C4 C5 118.84(16)
C3 C4 H27 120.6
C5 C4 H27 120.6
C4 C5 C13 121.24(15)
C4 C5 S1 120.21(13)
C13 C5 S1 118.54(12)
C7 C6 C14 112.62(15)
C7 C6 S1 126.92(13)
C14 C6 S1 120.36(12)
C6 C7 C8 107.65(14)
C6 C7 C19 128.36(16)
C8 C7 C19 123.99(15)
C15 C8 C9 121.68(15)
C15 C8 C7 108.82(15)
C9 C8 C7 129.48(15)
C10 C9 C8 118.64(15)
C10 C9 H14 120.7
C8 C9 H14 120.7
O1 C10 C9 125.22(15)
O1 C10 C17 114.83(14)
C9 C10 C17 119.95(16)
O1 C11 H7 109.5
O1 C11 H8 109.5
H7 C11 H8 109.5
O1 C11 H2 109.5
H7 C11 H2 109.5
H8 C11 H2 109.5
C13 C12 C2 121.02(16)
C13 C12 H29 119.5
C2 C12 H29 119.5
C12 C13 C5 118.91(15)
C12 C13 H28 120.5
C5 C13 H28 120.5
C15 C14 C6 100.74(13)
C15 C14 C25 116.75(14)
C6 C14 C25 110.83(14)
C15 C14 H25 109.4
C6 C14 H25 109.4
C25 C14 H25 109.4
C16 C15 C8 119.78(16)
C16 C15 C14 130.19(15)
C8 C15 C14 110.02(14)
C17 C16 C15 119.21(15)
C17 C16 H15 120.4
C15 C16 H15 120.4
O4 C17 C16 124.68(15)
O4 C17 C10 114.62(16)
C16 C17 C10 120.70(15)
O4 C18 H4 109.5
O4 C18 H6 109.5
H4 C18 H6 109.5
O4 C18 H5 109.5
H4 C18 H5 109.5
H6 C18 H5 109.5
C24 C19 C20 119.34(15)
C24 C19 C7 119.97(15)
C20 C19 C7 120.69(15)
C21 C20 C19 119.92(16)
C21 C20 H13 120.0
C19 C20 H13 120.0
C20 C21 C22 120.37(16)
C20 C21 H12 119.8
C22 C21 H12 119.8
C23 C22 C21 119.82(16)
C23 C22 H11 120.1
C21 C22 H11 120.1
C22 C23 C24 120.25(16)
C22 C23 H10 119.9
C24 C23 H10 119.9
C23 C24 C19 120.29(16)
C23 C24 H9 119.9
C19 C24 H9 119.9
C26 C25 C29 105.30(14)
C26 C25 C14 113.10(14)
C29 C25 C14 115.54(15)
C26 C25 H24 107.5
C29 C25 H24 107.5
C14 C25 H24 107.5
C27 C26 C25 104.57(15)
C27 C26 H23 110.8
C25 C26 H23 110.8
C27 C26 H22 110.8
C25 C26 H22 110.8
H23 C26 H22 108.9
C26 C27 C28 101.54(15)
C26 C27 H21 111.5
C28 C27 H21 111.5
C26 C27 H20 111.5
C28 C27 H20 111.5
H21 C27 H20 109.3
C29 C28 C27 103.57(17)
C29 C28 H18 111.0
C27 C28 H18 111.0
C29 C28 H19 111.0
C27 C28 H19 111.0
H18 C28 H19 109.0
C28 C29 C25 106.14(16)
C28 C29 H16 110.5
C25 C29 H16 110.5
C28 C29 H17 110.5
C25 C29 H17 110.5
H16 C29 H17 108.7

loop_
_geom_bond_atom_site_label_1
_geom_bond_atom_site_label_2
_geom_bond_distance
S1 O3 1.4407(13)
S1 O2 1.4451(13)
S1 C6 1.7546(18)
S1 C5 1.7642(16)
O1 C10 1.364(2)
O1 C11 1.428(2)
O4 C17 1.368(2)
O4 C18 1.433(2)
C1 C2 1.509(2)
C1 H1 0.9800
C1 H30 0.9800
C1 H3 0.9800
C2 C3 1.390(3)
C2 C12 1.393(2)
C3 C4 1.385(2)
C3 H26 0.9500
C4 C5 1.386(2)
C4 H27 0.9500
C5 C13 1.391(2)
C6 C7 1.347(2)
C6 C14 1.519(2)
C7 C8 1.472(2)
C7 C19 1.482(2)
C8 C15 1.395(2)
C8 C9 1.396(2)
C9 C10 1.383(2)
C9 H14 0.9500
C10 C17 1.421(2)
C11 H7 0.9800
C11 H8 0.9800
C11 H2 0.9800
C12 C13 1.384(2)
C12 H29 0.9500
C13 H28 0.9500
C14 C15 1.509(2)
C14 C25 1.553(2)
C14 H25 1.0000
C15 C16 1.392(2)
C16 C17 1.387(3)
C16 H15 0.9500
C18 H4 0.9800
C18 H6 0.9800
C18 H5 0.9800
C19 C24 1.397(2)
C19 C20 1.398(2)
C20 C21 1.389(2)
C20 H13 0.9500
C21 C22 1.390(3)
C21 H12 0.9500
C22 C23 1.386(3)
C22 H11 0.9500
C23 C24 1.386(2)
C23 H10 0.9500
C24 H9 0.9500
C25 C26 1.540(3)
C25 C29 1.547(2)
C25 H24 1.0000
C26 C27 1.527(2)
C26 H23 0.9900
C26 H22 0.9900
C27 C28 1.542(3)
C27 H21 0.9900
C27 H20 0.9900
C28 C29 1.508(3)
C28 H18 0.9900
C28 H19 0.9900
C29 H16 0.9900
C29 H17 0.9900
